data_7010908
loop_
_publ_author_name
'Andrew J. Evans'
'Scott E. Watkins'
'Donald C. Craig'
'Stephen B. Colbran'

_publ_section_title
;
 Copper complexes with ferrocenyl pendants: Evidence for an FeII CuII
 FeIII CuI electron transfer equilibrium leading to a reaction with
 dioxygen
;
_journal_issue 6
_journal_name_full 'J. Chem. Soc., Dalton Trans.'
_journal_page_first 983
_journal_page_last 994
_journal_paper_doi 10.1039/b105150b
_journal_year 2002
_chemical_formula_moiety 'C23 H23 Br2 Cu Fe N3, 0.5(C4 H10 O)'
_chemical_formula_sum 'C25 H28 Br2 Cu Fe N3 O0.5'
_chemical_formula_weight 657.7
_space_group_IT_number 14
_symmetry_cell_setting monoclinic
_symmetry_space_group_name_Hall '-P 2ybc'
_symmetry_space_group_name_H-M 'P 1 21/c 1'
_atom_type_scat_source 'International Tables for X-ray Crystallography, Vol. IV'
_cell_angle_alpha 90
_cell_angle_beta 96.20(4)
_cell_angle_gamma 90
_cell_formula_units_Z 4
_cell_length_a 13.336(11)
_cell_length_b 11.555(3)
_cell_length_c 16.990(14)
_cell_measurement_reflns_used 10
_cell_measurement_temperature 294
_cell_measurement_theta_max 11
_cell_measurement_theta_min 10
_cell_volume 2603(3)
_diffrn_measurement_device_type 'Nonius CAD-4'
_diffrn_measurement_method \w--2\q
_diffrn_radiation_type 'Mo K\a'
_diffrn_radiation_wavelength 0.71073
_diffrn_reflns_av_R_equivalents 0.022
_diffrn_reflns_limit_h_max 15
_diffrn_reflns_limit_h_min 0
_diffrn_reflns_limit_k_max 13
_diffrn_reflns_limit_k_min 0
_diffrn_reflns_limit_l_max 20
_diffrn_reflns_limit_l_min -20
_diffrn_reflns_number 4774
_diffrn_reflns_theta_max 25
_diffrn_standards_decay_% 0
_diffrn_standards_interval_time 30min
_diffrn_standards_number 1
_exptl_absorpt_coefficient_mu 4.437
_exptl_absorpt_correction_T_max 0.62
_exptl_absorpt_correction_T_min 0.44
_exptl_absorpt_correction_type analytical
_exptl_absorpt_process_details '(DeMeulenaer & Tompa, 1965)'
_exptl_crystal_colour green
_exptl_crystal_density_diffrn 1.68
_exptl_crystal_density_method 'not measured'
_exptl_crystal_description plate
_exptl_crystal_F_000 1312.0
_exptl_crystal_size_max 0.18
_exptl_crystal_size_mid 0.16
_exptl_crystal_size_min 0.10
_refine_diff_density_max 1.20
_refine_diff_density_min -1.22
_refine_ls_extinction_method none
_refine_ls_goodness_of_fit_ref 1.41
_refine_ls_hydrogen_treatment noref
_refine_ls_number_parameters 212
_refine_ls_number_reflns 2333
_refine_ls_R_factor_gt 0.043
_refine_ls_shift/su_max 0.005
_refine_ls_structure_factor_coef F
_refine_ls_weighting_details 'w = 1/[\s^2^(F) + 0.0016F^2^]'
_refine_ls_weighting_scheme calc
_refine_ls_wR_factor_ref 0.054
_reflns_number_gt 2333
_reflns_number_total 4564
_reflns_threshold_expression I>3\s(I)
_cod_data_source_file b105150b.txt
_cod_data_source_block '[Cu(L2)Br2].0.5Et2O'
_cod_depositor_comments
;
 Changing the _atom_site_occupancy data item value from '?' to '1'
 for all fully occupied atom sites.

 Antanas Vaitkus,
 2017-02-09
;
_cod_original_sg_symbol_H-M 'P 21/c'
_cod_original_formula_sum 'C25 H28 Br2 Cu1 Fe1 N3 O0.5'
_cod_database_code 7010908

loop_
_symmetry_equiv_pos_site_id
_symmetry_equiv_pos_as_xyz
1 x,y,z
2 -x,1/2+y,1/2-z
3 -x,-y,-z
4 x,1/2-y,1/2+z

loop_
_atom_site_label
_atom_site_fract_x
_atom_site_fract_y
_atom_site_fract_z
_atom_site_U_iso_or_equiv
_atom_site_adp_type
_atom_site_type_symbol
_atom_site_occupancy
Cu 0.14502(7) 0.65461(8) 0.32718(5) 0.0421(3) Uani Cu 1
Fe 0.38190(10) 0.30444(12) 0.30815(8) 0.0613(4) Uani Fe 1
Br1 -0.02924(6) 0.74412(7) 0.37567(5) 0.0494(3) Uani Br 1
Br2 0.24873(7) 0.81850(8) 0.30518(5) 0.0623(3) Uani Br 1
N1 0.0813(5) 0.6368(6) 0.2160(3) 0.045(1) Uani N 1
N2 0.2029(5) 0.6211(5) 0.4383(4) 0.042(2) Uani N 1
N3 0.0934(4) 0.4868(5) 0.3321(3) 0.038(2) Uani N 1
C1 -0.0024(6) 0.4861(7) 0.2800(5) 0.046(2) Uani C 1
C2 0.0091(6) 0.5555(7) 0.2077(5) 0.047(1) Uani C 1
C3 -0.0475(7) 0.5386(7) 0.1365(5) 0.056(1) Uani C 1
C4 -0.0309(8) 0.6064(8) 0.0725(5) 0.065(1) Uani C 1
C5 0.0443(8) 0.6880(8) 0.0801(5) 0.065(1) Uani C 1
C6 0.1005(7) 0.7015(8) 0.1531(4) 0.054(1) Uani C 1
C7 0.0833(6) 0.4662(7) 0.4165(4) 0.042(2) Uani C 1
C8 0.1650(6) 0.5267(7) 0.4687(4) 0.044(2) Uani C 1
C9 0.1964(6) 0.4881(8) 0.5453(4) 0.049(2) Uani C 1
C10 0.2682(7) 0.5536(8) 0.5912(5) 0.056(2) Uani C 1
C11 0.3070(7) 0.6513(8) 0.5595(5) 0.057(2) Uani C 1
C12 0.2745(6) 0.6820(7) 0.4825(5) 0.049(2) Uani C 1
C13 0.1648(6) 0.4000(7) 0.3011(5) 0.047(2) Uani C 1
C14 0.2693(6) 0.4045(7) 0.3394(5) 0.048(3) Uani C 1
C15 0.3101(7) 0.3364(8) 0.4057(5) 0.063(3) Uani C 1
C16 0.4132(8) 0.3656(11) 0.4207(7) 0.086(5) Uani C 1
C17 0.4359(7) 0.4510(10) 0.3661(8) 0.091(4) Uani C 1
C18 0.3453(7) 0.4750(8) 0.3156(6) 0.068(3) Uani C 1
C19 0.3233(12) 0.2101(15) 0.2145(10) 0.132(4) Uani C 1
C20 0.3575(12) 0.1358(12) 0.2781(9) 0.116(5) Uani C 1
C21 0.4610(13) 0.1577(13) 0.2954(8) 0.113(5) Uani C 1
C22 0.4881(12) 0.2357(15) 0.2459(13) 0.132(6) Uani C 1
C23 0.4071(17) 0.2728(13) 0.1963(8) 0.140(8) Uani C 1
OEt 0.5796(14) 0.0361(18) 0.4725(12) 0.198(9) Uani O 0.5
C1Et 0.6712(18) -0.0215(28) 0.4852(15) 0.192(9) Uani C 0.5
C2Et 0.7408(22) 0.0006(30) 0.4246(18) 0.212(9) Uani C 0.5
C3Et 0.4950(23) -0.0346(28) 0.4749(16) 0.197(9) Uani C 0.5
C4Et 0.4064(24) 0.0242(33) 0.5004(21) 0.226(9) Uani C 0.5
H1C1 -0.0569 0.5204 0.3087 0.046 Uani H 1
H2C1 -0.0206 0.4047 0.2645 0.046 Uani H 1
HC3 -0.1006 0.4771 0.1309 0.060 Uani H 1
HC4 -0.0735 0.5962 0.0208 0.076 Uani H 1
HC5 0.0584 0.7367 0.0339 0.078 Uani H 1
HC6 0.1561 0.7600 0.1593 0.056 Uani H 1
H1C7 0.0876 0.3812 0.4272 0.042 Uani H 1
H2C7 0.0163 0.4958 0.4288 0.042 Uani H 1
HC9 0.1682 0.4157 0.5664 0.053 Uani H 1
HC10 0.2915 0.5297 0.6467 0.063 Uani H 1
HC11 0.3581 0.6996 0.5920 0.068 Uani H 1
HC12 0.3048 0.7513 0.4589 0.053 Uani H 1
H1C13 0.1662 0.4144 0.2432 0.047 Uani H 1
H2C13 0.1378 0.3206 0.3092 0.047 Uani H 1
HC15 0.2726 0.2791 0.4356 0.073 Uani H 1
HC16 0.4621 0.3313 0.4631 0.110 Uani H 1
HC17 0.5031 0.4880 0.3631 0.122 Uani H 1
HC18 0.3379 0.5323 0.2713 0.080 Uani H 1
HC19 0.2529 0.2165 0.1880 0.240 Uani H 1
HC20 0.3162 0.0790 0.3051 0.209 Uani H 1
HC21 0.5067 0.1200 0.3385 0.200 Uani H 1
HC22 0.5586 0.2643 0.2445 0.242 Uani H 1
HC23 0.4078 0.3338 0.1545 0.250 Uani H 1
H1C1Et 0.6573 -0.1065 0.4861 0.178 Uani H 0.5
H2C1Et 0.7055 0.0031 0.5377 0.222 Uani H 0.5
H1C2Et 0.8046 -0.0439 0.4381 0.213 Uani H 0.5
H2C2Et 0.7083 -0.0244 0.3715 0.209 Uani H 0.5
H3C2Et 0.7565 0.0852 0.4232 0.259 Uani H 0.5
H1C3Et 0.5137 -0.0996 0.5125 0.203 Uani H 0.5
H2C3Et 0.4762 -0.0665 0.4206 0.205 Uani H 0.5
H1C4Et 0.3495 -0.0322 0.5005 0.254 Uani H 0.5
H2C4Et 0.4234 0.0558 0.5550 0.240 Uani H 0.5
H3C4Et 0.3858 0.0890 0.4631 0.235 Uani H 0.5

loop_
_atom_site_aniso_label
_atom_site_aniso_U_11
_atom_site_aniso_U_22
_atom_site_aniso_U_33
_atom_site_aniso_U_12
_atom_site_aniso_U_13
_atom_site_aniso_U_23
_atom_site_aniso_type_symbol
Cu 0.0517(6) 0.0394(6) 0.0342(5) -0.0060(5) 0.0007(4) 0.0037(4) Cu
Fe 0.0549(8) 0.0579(9) 0.0719(9) 0.0103(7) 0.0099(7) -0.0058(7) Fe
Br1 0.0581(6) 0.0481(5) 0.0415(5) 0.0046(4) 0.0030(4) 0.0002(4) Br
Br2 0.0656(6) 0.0562(6) 0.0641(6) -0.0194(5) 0.0026(5) 0.0130(5) Br
N1 0.060(3) 0.043(3) 0.032(2) 0.004(2) 0.004(2) 0.001(2) N
N2 0.043(3) 0.044(3) 0.039(2) -0.003(2) 0.002(2) -0.001(2) N
N3 0.029(4) 0.043(4) 0.040(4) -0.003(3) -0.003(3) 0.001(3) N
C1 0.049(5) 0.045(5) 0.043(4) -0.009(4) 0.006(4) 0.000(4) C
C2 0.058(3) 0.042(3) 0.040(2) 0.006(2) 0.000(2) -0.002(2) C
C3 0.069(4) 0.047(3) 0.047(2) 0.010(2) -0.009(3) -0.007(2) C
C4 0.093(4) 0.056(4) 0.041(2) 0.012(3) -0.013(3) -0.004(2) C
C5 0.099(5) 0.061(4) 0.033(2) 0.006(3) -0.003(2) 0.004(2) C
C6 0.078(3) 0.051(3) 0.031(2) 0.003(2) 0.005(2) 0.005(2) C
C7 0.046(5) 0.043(5) 0.037(4) -0.007(4) 0.007(4) 0.009(4) C
C8 0.045(3) 0.046(3) 0.041(2) 0.001(2) 0.007(2) 0.003(2) C
C9 0.054(4) 0.054(3) 0.041(2) 0.008(2) 0.009(2) 0.005(2) C
C10 0.063(4) 0.063(4) 0.040(2) 0.010(3) 0.000(2) 0.001(2) C
C11 0.063(4) 0.062(4) 0.044(2) 0.001(3) -0.008(2) -0.003(2) C
C12 0.051(3) 0.051(3) 0.043(2) -0.005(2) -0.005(2) -0.003(2) C
C13 0.060(6) 0.036(5) 0.044(5) 0.006(4) 0.011(4) -0.005(4) C
C14 0.050(3) 0.043(4) 0.052(4) 0.004(2) 0.005(2) -0.006(3) C
C15 0.068(3) 0.071(5) 0.049(4) 0.024(3) -0.002(3) -0.007(3) C
C16 0.068(3) 0.097(7) 0.086(5) 0.028(3) -0.020(4) -0.033(4) C
C17 0.052(3) 0.076(6) 0.141(8) 0.002(3) -0.006(3) -0.034(5) C
C18 0.051(3) 0.049(4) 0.105(5) -0.003(3) 0.013(3) -0.008(3) C
C19 0.134(8) 0.122(8) 0.129(7) 0.041(7) -0.035(7) -0.067(6) C
C20 0.141(9) 0.070(6) 0.142(9) -0.006(6) 0.044(7) -0.033(5) C
C21 0.126(8) 0.095(7) 0.114(8) 0.057(7) 0.000(6) -0.031(5) C
C22 0.110(7) 0.124(9) 0.175(9) 0.011(6) 0.080(8) -0.052(7) C
C23 0.245(9) 0.103(9) 0.081(7) 0.044(8) 0.062(6) -0.010(5) C
OEt 0.256(9) 0.165(9) 0.154(9) -0.018(9) -0.066(9) 0.054(9) O
C1Et 0.244(9) 0.161(9) 0.150(9) -0.030(9) -0.074(9) 0.042(9) C
C2Et 0.258(9) 0.150(9) 0.213(9) -0.038(9) -0.041(9) 0.064(9) C
C3Et 0.243(9) 0.185(9) 0.146(9) -0.015(9) -0.065(9) 0.058(9) C
C4Et 0.259(9) 0.220(9) 0.183(9) 0.004(9) -0.051(9) 0.055(9) C

loop_
_geom_angle_atom_site_label_1
_geom_angle_atom_site_label_2
_geom_angle_atom_site_label_3
_geom_angle
_geom_angle_site_symmetry_1
_geom_angle_site_symmetry_2
_geom_angle_site_symmetry_3
_geom_angle_publ_flag
Br1 Cu Br2 105.7(1) 1_555 1_555 1_555 no
Br1 Cu N1 92.0(2) 1_555 1_555 1_555 no
Br1 Cu N2 92.5(2) 1_555 1_555 1_555 no
Br1 Cu N3 92.6(2) 1_555 1_555 1_555 no
Br2 Cu N1 97.3(2) 1_555 1_555 1_555 no
Br2 Cu N2 97.4(2) 1_555 1_555 1_555 no
Br2 Cu N3 161.7(2) 1_555 1_555 1_555 no
N1 Cu N2 162.8(3) 1_555 1_555 1_555 no
N1 Cu N3 80.3(2) 1_555 1_555 1_555 no
N2 Cu N3 82.9(2) 1_555 1_555 1_555 no
Cu N1 C2 113.5(5) 1_555 1_555 1_555 no
Cu N1 C6 126.4(6) 1_555 1_555 1_555 no
C2 N1 C6 120.0(7) 1_555 1_555 1_555 no
Cu N2 C8 113.7(5) 1_555 1_555 1_555 no
Cu N2 C12 127.1(5) 1_555 1_555 1_555 no
C8 N2 C12 119.2(7) 1_555 1_555 1_555 no
Cu N3 C1 104.6(4) 1_555 1_555 1_555 no
Cu N3 C7 104.9(4) 1_555 1_555 1_555 no
Cu N3 C13 112.5(4) 1_555 1_555 1_555 no
C1 N3 C7 114.8(6) 1_555 1_555 1_555 no
C1 N3 C13 108.9(6) 1_555 1_555 1_555 no
C7 N3 C13 111.0(5) 1_555 1_555 1_555 no
N3 C1 C2 109.5(6) 1_555 1_555 1_555 no
N1 C2 C1 115.3(6) 1_555 1_555 1_555 no
N1 C2 C3 120.9(8) 1_555 1_555 1_555 no
C1 C2 C3 123.8(8) 1_555 1_555 1_555 no
C2 C3 C4 119.8(9) 1_555 1_555 1_555 no
C3 C4 C5 119.6(8) 1_555 1_555 1_555 no
C4 C5 C6 118.7(8) 1_555 1_555 1_555 no
N1 C6 C5 121.0(8) 1_555 1_555 1_555 no
N3 C7 C8 111.3(6) 1_555 1_555 1_555 no
N2 C8 C7 115.7(6) 1_555 1_555 1_555 no
N2 C8 C9 122.4(7) 1_555 1_555 1_555 no
C7 C8 C9 121.8(7) 1_555 1_555 1_555 no
C8 C9 C10 117.8(8) 1_555 1_555 1_555 no
C9 C10 C11 119.5(7) 1_555 1_555 1_555 no
C10 C11 C12 119.3(8) 1_555 1_555 1_555 no
N2 C12 C11 121.7(8) 1_555 1_555 1_555 no
N3 C13 C14 115.0(6) 1_555 1_555 1_555 no
C13 C14 C15 126.0(8) 1_555 1_555 1_555 no
C13 C14 C18 125.2(8) 1_555 1_555 1_555 no
C15 C14 C18 108.8(8) 1_555 1_555 1_555 no
C14 C15 C16 106.9(9) 1_555 1_555 1_555 no
C15 C16 C17 108.8(9) 1_555 1_555 1_555 no
C16 C17 C18 107.7(10) 1_555 1_555 1_555 no
C14 C18 C17 107.9(9) 1_555 1_555 1_555 no
C20 C19 C23 106.6(13) 1_555 1_555 1_555 no
C19 C20 C21 106.2(14) 1_555 1_555 1_555 no
C20 C21 C22 108.8(15) 1_555 1_555 1_555 no
C21 C22 C23 111.0(16) 1_555 1_555 1_555 no
C19 C23 C22 107.4(14) 1_555 1_555 1_555 no
C1Et OEt C3Et 114.5(20) 1_555 1_555 1_555 no
OEt C1Et C2Et 114.7(20) 1_555 1_555 1_555 no
OEt C3Et C4Et 114.6(20) 1_555 1_555 1_555 no

loop_
_geom_bond_atom_site_label_1
_geom_bond_atom_site_label_2
_geom_bond_distance
_geom_bond_site_symmetry_1
_geom_bond_site_symmetry_2
_geom_bond_publ_flag
Cu Br1 2.750(1) 1_555 1_555 no
Cu Br2 2.398(1) 1_555 1_555 no
Cu N1 1.997(6) 1_555 1_555 no
Cu N2 1.998(6) 1_555 1_555 no
Cu N3 2.063(6) 1_555 1_555 no
Fe C14 2.011(8) 1_555 1_555 no
Fe C15 2.035(9) 1_555 1_555 no
Fe C16 2.039(10) 1_555 1_555 no
Fe C17 2.049(11) 1_555 1_555 no
Fe C18 2.038(9) 1_555 1_555 no
Fe C19 2.015(13) 1_555 1_555 no
Fe C20 2.032(13) 1_555 1_555 no
Fe C21 2.021(12) 1_555 1_555 no
Fe C22 2.020(12) 1_555 1_555 no
Fe C23 2.000(13) 1_555 1_555 no
N1 C2 1.341(10) 1_555 1_555 no
N1 C6 1.351(10) 1_555 1_555 no
N2 C8 1.330(10) 1_555 1_555 no
N2 C12 1.347(9) 1_555 1_555 no
N3 C1 1.473(9) 1_555 1_555 no
N3 C7 1.475(9) 1_555 1_555 no
N3 C13 1.516(10) 1_555 1_555 no
C1 C2 1.489(11) 1_555 1_555 no
C2 C3 1.369(10) 1_555 1_555 no
C3 C4 1.377(12) 1_555 1_555 no
C4 C5 1.373(13) 1_555 1_555 no
C5 C6 1.387(11) 1_555 1_555 no
C7 C8 1.501(10) 1_555 1_555 no
C8 C9 1.396(10) 1_555 1_555 no
C9 C10 1.392(11) 1_555 1_555 no
C10 C11 1.376(12) 1_555 1_555 no
C11 C12 1.379(11) 1_555 1_555 no
C13 C14 1.473(11) 1_555 1_555 no
C14 C15 1.432(11) 1_555 1_555 no
C14 C18 1.393(12) 1_555 1_555 no
C15 C16 1.413(14) 1_555 1_555 no
C16 C17 1.410(16) 1_555 1_555 no
C17 C18 1.430(13) 1_555 1_555 no
C19 C20 1.416(20) 1_555 1_555 no
C19 C23 1.395(22) 1_555 1_555 no
C20 C21 1.403(19) 1_555 1_555 no
C21 C22 1.310(20) 1_555 1_555 no
C22 C23 1.365(23) 1_555 1_555 no
OEt C1Et 1.387(27) 1_555 1_555 no
OEt C3Et 1.397(28) 1_555 1_555 no
C1Et C2Et 1.480(15) 1_555 1_555 no
C3Et C4Et 1.469(24) 1_555 1_555 no
